data_2218991
loop_
_publ_author_name
'Bejaoui, Anis'
'Horchani-Naifer, Karima'
'F\'erid, Mokhtar'

_publ_section_title
;
 A new polymorph of Lu(PO~3~)~3~
;
_journal_coeditor_code FI2065
_journal_issue 8
_journal_name_full 'Acta Crystallographica Section E'
_journal_page_first i48
_journal_paper_doi 10.1107/S1600536808021995
_journal_volume 64
_journal_year 2008
_chemical_formula_iupac 'Lu (P O3)3'
_chemical_formula_sum 'Lu O9 P3'
_chemical_formula_weight 411.88
_chemical_name_common 'lutetium polyphosphate'
_chemical_name_systematic
;
lutetium polyphosphate
;
_space_group_IT_number 148
_symmetry_cell_setting trigonal
_symmetry_space_group_name_Hall '-R 3'
_symmetry_space_group_name_H-M 'R -3 :H'
_atom_sites_solution_primary direct
_atom_sites_solution_secondary difmap
_audit_creation_method SHELXL-97
_cell_angle_alpha 90.00
_cell_angle_beta 90.00
_cell_angle_gamma 120.00
_cell_formula_units_Z 24
_cell_length_a 20.9106(6)
_cell_length_b 20.9106(6)
_cell_length_c 12.0859(7)
_cell_measurement_reflns_used 25
_cell_measurement_temperature 100(2)
_cell_measurement_theta_max 34.10
_cell_measurement_theta_min 2.81
_cell_volume 4576.6(3)
_computing_cell_refinement 'APEX2 (Bruker, 2005)'
_computing_data_collection 'APEX2 (Bruker, 2005)'
_computing_data_reduction 'APEX2 (Bruker, 2005)'
_computing_molecular_graphics 'DIAMOND (Brandenburg, 2001)'
_computing_publication_material 'SHELXL97 (Sheldrick, 2008)'
_computing_structure_refinement 'SHELXL97 (Sheldrick, 2008)'
_computing_structure_solution 'SHELXS97 (Sheldrick, 2008)'
_diffrn_ambient_temperature 100(2)
_diffrn_measured_fraction_theta_full 0.994
_diffrn_measured_fraction_theta_max 0.994
_diffrn_measurement_device_type 'Bruker APEXII CCD area-detector'
_diffrn_measurement_method \w
_diffrn_radiation_monochromator graphite
_diffrn_radiation_type MoK\a
_diffrn_radiation_wavelength 0.71073
_diffrn_reflns_av_R_equivalents 0.0537
_diffrn_reflns_av_sigmaI/netI 0.0470
_diffrn_reflns_limit_h_max 32
_diffrn_reflns_limit_h_min -32
_diffrn_reflns_limit_k_max 32
_diffrn_reflns_limit_k_min -32
_diffrn_reflns_limit_l_max 18
_diffrn_reflns_limit_l_min -18
_diffrn_reflns_number 25139
_diffrn_reflns_theta_full 34.17
_diffrn_reflns_theta_max 34.17
_diffrn_reflns_theta_min 1.95
_exptl_absorpt_coefficient_mu 13.594
_exptl_absorpt_correction_T_max 0.104
_exptl_absorpt_correction_T_min 0.102
_exptl_absorpt_correction_type multi-scan
_exptl_absorpt_process_details '(SADABS; Sheldrick, 1996)'
_exptl_crystal_colour colourless
_exptl_crystal_density_diffrn 3.587
_exptl_crystal_density_method 'not measured'
_exptl_crystal_description cube
_exptl_crystal_F_000 4512
_exptl_crystal_size_max 0.18
_exptl_crystal_size_mid 0.18
_exptl_crystal_size_min 0.17
_refine_diff_density_max 2.339
_refine_diff_density_min -2.071
_refine_ls_extinction_coef 0.000061(8)
_refine_ls_extinction_expression Fc^*^=kFc[1+0.001xFc^2^\l^3^/sin(2\q)]^-1/4^
_refine_ls_extinction_method 'SHELXL97 (Sheldrick, 2008)'
_refine_ls_goodness_of_fit_ref 1.052
_refine_ls_matrix_type full
_refine_ls_number_parameters 159
_refine_ls_number_reflns 4170
_refine_ls_number_restraints 0
_refine_ls_restrained_S_all 1.052
_refine_ls_R_factor_all 0.0409
_refine_ls_R_factor_gt 0.0324
_refine_ls_shift/su_max 0.001
_refine_ls_shift/su_mean 0.000
_refine_ls_structure_factor_coef Fsqd
_refine_ls_weighting_details 'calc w=1/[\s^2^(Fo^2^)+(0.0212P)^2^] where P=(Fo^2^+2Fc^2^)/3'
_refine_ls_weighting_scheme calc
_refine_ls_wR_factor_gt 0.0586
_refine_ls_wR_factor_ref 0.0605
_reflns_number_gt 3609
_reflns_number_total 4170
_reflns_threshold_expression I>2\s(I)
_cod_data_source_file fi2065.cif
_cod_data_source_block I
_cod_original_sg_symbol_H-M 'R -3'
_cod_original_formula_sum 'Lu1 O9 P3'
_cod_database_code 2218991
_cod_database_fobs_code 2218991

loop_
_symmetry_equiv_pos_as_xyz
'x, y, z'
'-y, x-y, z'
'-x+y, -x, z'
'x+2/3, y+1/3, z+1/3'
'-y+2/3, x-y+1/3, z+1/3'
'-x+y+2/3, -x+1/3, z+1/3'
'x+1/3, y+2/3, z+2/3'
'-y+1/3, x-y+2/3, z+2/3'
'-x+y+1/3, -x+2/3, z+2/3'
'-x, -y, -z'
'y, -x+y, -z'
'x-y, x, -z'
'-x+2/3, -y+1/3, -z+1/3'
'y+2/3, -x+y+1/3, -z+1/3'
'x-y+2/3, x+1/3, -z+1/3'
'-x+1/3, -y+2/3, -z+2/3'
'y+1/3, -x+y+2/3, -z+2/3'
'x-y+1/3, x+2/3, -z+2/3'

loop_
_atom_site_type_symbol
_atom_site_label
_atom_site_fract_x
_atom_site_fract_y
_atom_site_fract_z
_atom_site_U_iso_or_equiv
_atom_site_adp_type
_atom_site_calc_flag
_atom_site_refinement_flags
_atom_site_occupancy
Lu Lu1 0.6667 0.3333 0.3333 0.00741(8) Uani d S 1
Lu Lu2 0.6667 0.3333 -0.1667 0.01207(9) Uani d S 1
Lu Lu3 0.440661(9) 0.365196(10) 0.096806(14) 0.00780(5) Uani d . 1
P P1 0.63820(6) 0.45920(6) 0.16119(9) 0.00821(19) Uani d . 1
P P2 0.50313(6) 0.54494(6) 0.16810(9) 0.0096(2) Uani d . 1
P P3 0.39267(6) 0.30556(6) 0.37383(10) 0.0111(2) Uani d . 1
P P4 0.50120(6) 0.25039(6) -0.01904(10) 0.0107(2) Uani d . 1
O O1 0.44368(17) 0.46669(17) 0.1552(3) 0.0132(6) Uani d . 1
O O2 0.34108(18) 0.22020(17) 0.3991(3) 0.0132(6) Uani d . 1
O O3 0.54706(18) 0.58558(18) 0.0709(3) 0.0141(6) Uani d . 1
O O4 0.45503(18) 0.27392(18) 0.0416(3) 0.0168(7) Uani d . 1
O O5 0.55847(17) 0.42399(18) 0.1374(3) 0.0175(7) Uani d . 1
O O6 0.45659(17) 0.19780(19) -0.1185(3) 0.0155(7) Uani d . 1
O O7 0.66627(18) 0.41823(18) 0.2253(3) 0.0190(7) Uani d . 1
O O8 0.57293(19) 0.3097(2) -0.0609(3) 0.0247(8) Uani d . 1
O O9 0.6655(2) 0.5377(2) 0.2137(4) 0.0351(11) Uani d . 1
O O10 0.5156(2) 0.1948(2) 0.0471(3) 0.0315(10) Uani d . 1
O O11 0.3569(2) 0.3473(2) 0.4088(4) 0.0298(9) Uani d . 1
O O12 0.4182(3) 0.3127(2) 0.2586(3) 0.0364(11) Uani d . 1

loop_
_atom_site_aniso_label
_atom_site_aniso_U_11
_atom_site_aniso_U_22
_atom_site_aniso_U_33
_atom_site_aniso_U_12
_atom_site_aniso_U_13
_atom_site_aniso_U_23
Lu1 0.00684(11) 0.00684(11) 0.00854(19) 0.00342(6) 0.000 0.000
Lu2 0.01014(13) 0.01014(13) 0.0159(2) 0.00507(6) 0.000 0.000
Lu3 0.00810(8) 0.00796(8) 0.00662(8) 0.00347(7) 0.00035(6) 0.00000(6)
P1 0.0086(5) 0.0070(5) 0.0084(5) 0.0034(4) -0.0005(4) -0.0006(4)
P2 0.0133(5) 0.0095(5) 0.0072(5) 0.0065(4) -0.0008(4) -0.0007(4)
P3 0.0150(5) 0.0121(5) 0.0095(5) 0.0093(4) 0.0006(4) 0.0032(4)
P4 0.0115(5) 0.0132(5) 0.0106(5) 0.0084(4) -0.0009(4) 0.0000(4)
O1 0.0157(15) 0.0117(14) 0.0132(15) 0.0076(13) 0.0006(12) -0.0027(12)
O2 0.0192(16) 0.0124(15) 0.0079(14) 0.0077(13) 0.0020(12) 0.0008(11)
O3 0.0216(17) 0.0164(16) 0.0055(14) 0.0104(14) 0.0015(12) -0.0001(12)
O4 0.0141(16) 0.0152(16) 0.0215(18) 0.0076(13) 0.0028(13) -0.0036(13)
O5 0.0089(14) 0.0147(16) 0.0269(19) 0.0044(13) -0.0040(13) -0.0065(14)
O6 0.0120(15) 0.0265(18) 0.0117(15) 0.0125(14) -0.0042(12) -0.0051(13)
O7 0.0154(16) 0.0188(17) 0.0264(19) 0.0110(14) 0.0048(14) 0.0145(14)
O8 0.0126(16) 0.027(2) 0.028(2) 0.0050(15) 0.0040(14) -0.0063(16)
O9 0.023(2) 0.030(2) 0.060(3) 0.0199(18) -0.019(2) -0.030(2)
O10 0.063(3) 0.025(2) 0.021(2) 0.033(2) -0.0207(19) -0.0072(16)
O11 0.0202(19) 0.0148(17) 0.058(3) 0.0114(15) 0.0067(18) -0.0006(18)
O12 0.063(3) 0.022(2) 0.0141(19) 0.014(2) 0.0127(19) 0.0068(15)

loop_
_atom_type_symbol
_atom_type_description
_atom_type_scat_dispersion_real
_atom_type_scat_dispersion_imag
_atom_type_scat_source
O O 0.0106 0.0060 'International Tables Vol C Tables 4.2.6.8 and 6.1.1.4'
P P 0.1023 0.0942 'International Tables Vol C Tables 4.2.6.8 and 6.1.1.4'
Lu Lu -0.4720 5.8584 'International Tables Vol C Tables 4.2.6.8 and 6.1.1.4'

loop_
_geom_angle_atom_site_label_1
_geom_angle_atom_site_label_2
_geom_angle_atom_site_label_3
_geom_angle_site_symmetry_1
_geom_angle_site_symmetry_3
_geom_angle
O7 Lu1 O7 18_545 17 88.57(14)
O7 Lu1 O7 18_545 3_665 180.0
O7 Lu1 O7 17 3_665 91.43(14)
O7 Lu1 O7 18_545 2_655 91.43(14)
O7 Lu1 O7 17 2_655 180.0
O7 Lu1 O7 3_665 2_655 88.57(14)
O7 Lu1 O7 18_545 . 91.43(14)
O7 Lu1 O7 17 . 91.43(14)
O7 Lu1 O7 3_665 . 88.57(14)
O7 Lu1 O7 2_655 . 88.57(14)
O7 Lu1 O7 18_545 16_655 88.57(14)
O7 Lu1 O7 17 16_655 88.57(14)
O7 Lu1 O7 3_665 16_655 91.43(14)
O7 Lu1 O7 2_655 16_655 91.43(14)
O7 Lu1 O7 . 16_655 180.0
O8 Lu2 O8 17_554 2_655 180.0
O8 Lu2 O8 17_554 3_665 90.92(15)
O8 Lu2 O8 2_655 3_665 89.08(15)
O8 Lu2 O8 17_554 . 90.92(15)
O8 Lu2 O8 2_655 . 89.08(15)
O8 Lu2 O8 3_665 . 89.08(15)
O8 Lu2 O8 17_554 18_544 89.08(15)
O8 Lu2 O8 2_655 18_544 90.92(15)
O8 Lu2 O8 3_665 18_544 180.0
O8 Lu2 O8 . 18_544 90.92(15)
O8 Lu2 O8 17_554 16_654 89.08(15)
O8 Lu2 O8 2_655 16_654 90.92(15)
O8 Lu2 O8 3_665 16_654 90.92(15)
O8 Lu2 O8 . 16_654 180.0
O8 Lu2 O8 18_544 16_654 89.08(15)
O11 Lu3 O12 9_554 . 86.28(18)
O11 Lu3 O4 9_554 . 96.31(13)
O12 Lu3 O4 . . 85.59(14)
O11 Lu3 O5 9_554 . 173.76(15)
O12 Lu3 O5 . . 88.86(16)
O4 Lu3 O5 . . 87.21(12)
O11 Lu3 O1 9_554 . 91.99(13)
O12 Lu3 O1 . . 95.32(14)
O4 Lu3 O1 . . 171.70(12)
O5 Lu3 O1 . . 84.56(12)
O11 Lu3 O3 9_554 10_665 88.69(15)
O12 Lu3 O3 . 10_665 174.96(15)
O4 Lu3 O3 . 10_665 95.25(12)
O5 Lu3 O3 . 10_665 96.14(13)
O1 Lu3 O3 . 10_665 84.56(12)
O5 P1 O7 . . 119.4(2)
O5 P1 O10 . 3_665 106.7(2)
O7 P1 O10 . 3_665 110.3(2)
O5 P1 O9 . . 109.15(19)
O7 P1 O9 . . 110.6(2)
O10 P1 O9 3_665 . 98.7(3)
O3 P2 O1 . . 119.23(19)
O3 P2 O6 . 5 105.71(18)
O1 P2 O6 . 5 109.44(19)
O3 P2 O2 . 17 112.19(18)
O1 P2 O2 . 17 106.01(18)
O6 P2 O2 5 17 103.12(18)
O11 P3 O12 . . 118.6(3)
O11 P3 O9 . 18_545 105.0(2)
O12 P3 O9 . 18_545 108.6(3)
O11 P3 O2 . . 110.6(2)
O12 P3 O2 . . 107.7(2)
O9 P3 O2 18_545 . 105.49(19)
O8 P4 O4 . . 116.6(2)
O8 P4 O10 . . 107.9(2)
O4 P4 O10 . . 113.3(2)
O8 P4 O6 . . 108.8(2)
O4 P4 O6 . . 110.62(18)
O10 P4 O6 . . 97.91(19)

loop_
_geom_bond_atom_site_label_1
_geom_bond_atom_site_label_2
_geom_bond_site_symmetry_2
_geom_bond_distance
Lu1 O7 18_545 2.207(3)
Lu1 O7 17 2.207(3)
Lu1 O7 3_665 2.207(3)
Lu1 O7 2_655 2.207(3)
Lu1 O7 . 2.207(3)
Lu1 O7 16_655 2.207(3)
Lu2 O8 17_554 2.180(3)
Lu2 O8 2_655 2.180(3)
Lu2 O8 3_665 2.180(3)
Lu2 O8 . 2.180(3)
Lu2 O8 18_544 2.180(3)
Lu2 O8 16_654 2.180(3)
Lu3 O11 9_554 2.134(3)
Lu3 O12 . 2.176(4)
Lu3 O4 . 2.180(3)
Lu3 O5 . 2.189(3)
Lu3 O1 . 2.207(3)
Lu3 O3 10_665 2.229(3)
P1 O5 . 1.475(3)
P1 O7 . 1.477(3)
P1 O10 3_665 1.569(4)
P1 O9 . 1.578(4)
P2 O3 . 1.472(3)
P2 O1 . 1.488(3)
P2 O6 5 1.585(3)
P2 O2 17 1.593(3)
P3 O11 . 1.467(4)
P3 O12 . 1.472(4)
P3 O9 18_545 1.573(4)
P3 O2 . 1.587(3)
P4 O8 . 1.478(4)
P4 O4 . 1.478(3)
P4 O10 . 1.560(4)
P4 O6 . 1.581(3)
